data_4335022
loop_
_publ_author_name
'Shuangliu Zhou'
'Zhangshuan Wu'
'Lingmin Zhou'
'Shaowu Wang'
'Lijun Zhang'
'Xiancui Zhu'
'Yun Wei'
'Jinhua Zhai'
'Jie Wu'

_publ_contact_author_address
;College of Chemistry and Materials Science
Anhui Normal University
Wuhu, Anhui 241000 China
;
_publ_contact_author_email swwang@mail.ahnu.edu.cn
_publ_contact_author_fax 0553-3883517
_publ_contact_author_name 'Shaowu Wang'
_publ_contact_author_phone 0553-3869310
_publ_section_title
;
 Controlled Synthesis of Racemic Indenyl Rare-Earth Metal Complexes via
 the Cooperation between the Intramolecular Coordination of Donor Atoms
 and a Bridge
;
_journal_name_full 'Inorganic Chemistry'
_journal_page_first 6417
_journal_page_last 6426
_journal_paper_doi 10.1021/ic4003109
_journal_volume 52
_journal_year 2013
_chemical_formula_sum 'C28 H36 N2 Si Yb'
_chemical_formula_weight 601.72
_chemical_name_systematic
; 
 ? 
;
_space_group_IT_number 14
_symmetry_cell_setting monoclinic
_symmetry_space_group_name_Hall '-P 2ybc'
_symmetry_space_group_name_H-M 'P 1 21/c 1'
_atom_sites_solution_hydrogens geom
_atom_sites_solution_primary direct
_atom_sites_solution_secondary difmap
_audit_creation_method SHELXL-97
_cell_angle_alpha 90.00
_cell_angle_beta 92.7340(10)
_cell_angle_gamma 90.00
_cell_formula_units_Z 4
_cell_length_a 16.8977(10)
_cell_length_b 14.1960(8)
_cell_length_c 10.6987(6)
_cell_measurement_temperature 293(2)
_cell_volume 2563.5(3)
_computing_structure_refinement 'SHELXL-97 (Sheldrick, 1997)'
_computing_structure_solution 'SHELXS-97 (Sheldrick, 1990)'
_diffrn_ambient_temperature 293(2)
_diffrn_measured_fraction_theta_full 0.998
_diffrn_measured_fraction_theta_max 0.998
_diffrn_radiation_monochromator graphite
_diffrn_radiation_source 'fine-focus sealed tube'
_diffrn_radiation_type MoK\a
_diffrn_radiation_wavelength 0.71073
_diffrn_reflns_av_R_equivalents 0.0338
_diffrn_reflns_av_sigmaI/netI 0.0326
_diffrn_reflns_limit_h_max 22
_diffrn_reflns_limit_h_min -20
_diffrn_reflns_limit_k_max 18
_diffrn_reflns_limit_k_min -17
_diffrn_reflns_limit_l_max 13
_diffrn_reflns_limit_l_min -13
_diffrn_reflns_number 21891
_diffrn_reflns_theta_full 27.57
_diffrn_reflns_theta_max 27.57
_diffrn_reflns_theta_min 1.87
_exptl_absorpt_coefficient_mu 3.713
_exptl_absorpt_correction_T_max 1.000000
_exptl_absorpt_correction_T_min 0.487912
_exptl_absorpt_correction_type multi-scan
_exptl_crystal_colour red
_exptl_crystal_density_diffrn 1.559
_exptl_crystal_description block
_exptl_crystal_F_000 1208
_exptl_crystal_size_max 0.31
_exptl_crystal_size_mid 0.26
_exptl_crystal_size_min 0.21
_refine_diff_density_max 0.769
_refine_diff_density_min -0.441
_refine_diff_density_rms 0.075
_refine_ls_extinction_method none
_refine_ls_goodness_of_fit_ref 0.868
_refine_ls_hydrogen_treatment constr
_refine_ls_matrix_type full
_refine_ls_number_parameters 295
_refine_ls_number_reflns 5927
_refine_ls_number_restraints 0
_refine_ls_restrained_S_all 0.868
_refine_ls_R_factor_all 0.0348
_refine_ls_R_factor_gt 0.0236
_refine_ls_shift/su_max 0.001
_refine_ls_shift/su_mean 0.000
_refine_ls_structure_factor_coef Fsqd
_refine_ls_weighting_details 'calc w=1/[\s^2^(Fo^2^)+(0.0352P)^2^+1.8260P] where P=(Fo^2^+2Fc^2^)/3'
_refine_ls_weighting_scheme calc
_refine_ls_wR_factor_gt 0.0548
_refine_ls_wR_factor_ref 0.0605
_reflns_number_gt 4845
_reflns_number_total 5927
_reflns_threshold_expression >2sigma(I)
_cod_data_source_file ic4003109_si_002_02.cif
_cod_data_source_block 6
_cod_database_code 4335022

loop_
_symmetry_equiv_pos_as_xyz
'x, y, z'
'-x, y+1/2, -z+1/2'
'-x, -y, -z'
'x, -y-1/2, z-1/2'

loop_
_atom_site_label
_atom_site_type_symbol
_atom_site_fract_x
_atom_site_fract_y
_atom_site_fract_z
_atom_site_U_iso_or_equiv
_atom_site_adp_type
_atom_site_occupancy
_atom_site_symmetry_multiplicity
_atom_site_calc_flag
_atom_site_refinement_flags
Yb1 Yb 0.248747(7) 0.518720(9) 0.302439(10) 0.03119(5) Uani 1 1 d .
N1 N 0.13263(16) 0.5874(2) 0.1625(2) 0.0431(6) Uani 1 1 d .
N2 N 0.36174(19) 0.4965(2) 0.1513(3) 0.0483(7) Uani 1 1 d .
Si1 Si 0.25164(7) 0.46918(7) 0.61461(8) 0.0468(2) Uani 1 1 d .
C2 C 0.2541(2) 0.5868(2) 0.5361(3) 0.0399(7) Uani 1 1 d .
C1 C 0.31853(19) 0.6349(2) 0.4820(3) 0.0392(7) Uani 1 1 d .
C9 C 0.4016(2) 0.6337(3) 0.5078(3) 0.0549(9) Uani 1 1 d .
H9 H 0.4234 0.5937 0.5692 0.066 Uiso 1 1 calc R
C8 C 0.4498(2) 0.6913(3) 0.4423(4) 0.0635(11) Uani 1 1 d .
H8 H 0.5041 0.6911 0.4613 0.076 Uiso 1 1 calc R
C7 C 0.4190(2) 0.7504(3) 0.3475(4) 0.0648(11) Uani 1 1 d .
H7 H 0.4534 0.7878 0.3038 0.078 Uiso 1 1 calc R
C6 C 0.3395(2) 0.7545(3) 0.3176(3) 0.0500(8) Uani 1 1 d .
H6 H 0.3201 0.7936 0.2535 0.060 Uiso 1 1 calc R
C5 C 0.28720(19) 0.6984(2) 0.3854(3) 0.0387(7) Uani 1 1 d .
C4 C 0.20438(19) 0.6904(2) 0.3805(3) 0.0384(7) Uani 1 1 d .
C3 C 0.18491(19) 0.6250(2) 0.4724(3) 0.0386(7) Uani 1 1 d .
H3 H 0.1333 0.6084 0.4898 0.046 Uiso 1 1 calc R
C21 C 0.1482(2) 0.7368(2) 0.2872(3) 0.0465(8) Uani 1 1 d .
H21A H 0.1631 0.8024 0.2788 0.056 Uiso 1 1 calc R
H21B H 0.0953 0.7350 0.3184 0.056 Uiso 1 1 calc R
C22 C 0.1469(2) 0.6902(2) 0.1591(3) 0.0462(8) Uani 1 1 d .
H22A H 0.1058 0.7194 0.1058 0.055 Uiso 1 1 calc R
H22B H 0.1973 0.7017 0.1218 0.055 Uiso 1 1 calc R
C23 C 0.1329(3) 0.5504(3) 0.0331(3) 0.0701(12) Uani 1 1 d .
H23A H 0.1270 0.4831 0.0345 0.105 Uiso 1 1 calc R
H23B H 0.1821 0.5663 -0.0030 0.105 Uiso 1 1 calc R
H23C H 0.0898 0.5777 -0.0162 0.105 Uiso 1 1 calc R
C24 C 0.0537(2) 0.5685(3) 0.2087(4) 0.0611(10) Uani 1 1 d .
H24A H 0.0510 0.5921 0.2925 0.092 Uiso 1 1 calc R
H24B H 0.0441 0.5018 0.2083 0.092 Uiso 1 1 calc R
H24C H 0.0142 0.5992 0.1555 0.092 Uiso 1 1 calc R
C10 C 0.1627(3) 0.4616(3) 0.7114(4) 0.0790(15) Uani 1 1 d .
H10A H 0.1692 0.5034 0.7817 0.119 Uiso 1 1 calc R
H10B H 0.1569 0.3981 0.7407 0.119 Uiso 1 1 calc R
H10C H 0.1164 0.4793 0.6615 0.119 Uiso 1 1 calc R
C11 C 0.3429(3) 0.4462(3) 0.7155(4) 0.0774(14) Uani 1 1 d .
H11A H 0.3879 0.4428 0.6642 0.116 Uiso 1 1 calc R
H11B H 0.3372 0.3876 0.7590 0.116 Uiso 1 1 calc R
H11C H 0.3504 0.4963 0.7751 0.116 Uiso 1 1 calc R
C13 C 0.24728(19) 0.3855(2) 0.4792(3) 0.0392(7) Uani 1 1 d .
C12 C 0.1805(2) 0.3627(2) 0.3967(3) 0.0386(7) Uani 1 1 d .
C20 C 0.0986(2) 0.3633(3) 0.4109(3) 0.0486(8) Uani 1 1 d .
H20 H 0.0784 0.3830 0.4859 0.058 Uiso 1 1 calc R
C19 C 0.0485(2) 0.3347(3) 0.3142(4) 0.0607(10) Uani 1 1 d .
H19 H -0.0059 0.3344 0.3247 0.073 Uiso 1 1 calc R
C18 C 0.0772(2) 0.3057(3) 0.1994(4) 0.0607(10) Uani 1 1 d .
H18 H 0.0416 0.2872 0.1352 0.073 Uiso 1 1 calc R
C17 C 0.1557(2) 0.3043(3) 0.1803(3) 0.0513(9) Uani 1 1 d .
H17 H 0.1738 0.2853 0.1035 0.062 Uiso 1 1 calc R
C16 C 0.2101(2) 0.3319(2) 0.2783(3) 0.0393(7) Uani 1 1 d .
C15 C 0.2938(2) 0.3370(2) 0.2876(3) 0.0422(7) Uani 1 1 d .
C14 C 0.3150(2) 0.3671(2) 0.4091(3) 0.0438(8) Uani 1 1 d .
H14 H 0.3670 0.3743 0.4402 0.053 Uiso 1 1 calc R
C25 C 0.3488(2) 0.3214(3) 0.1825(3) 0.0523(9) Uani 1 1 d .
H25A H 0.3326 0.2648 0.1372 0.063 Uiso 1 1 calc R
H25B H 0.4021 0.3113 0.2177 0.063 Uiso 1 1 calc R
C26 C 0.3496(2) 0.4034(3) 0.0913(3) 0.0540(9) Uani 1 1 d .
H26A H 0.3915 0.3930 0.0338 0.065 Uiso 1 1 calc R
H26B H 0.2997 0.4043 0.0426 0.065 Uiso 1 1 calc R
C27 C 0.3598(3) 0.5691(3) 0.0541(4) 0.0720(12) Uani 1 1 d .
H27A H 0.3670 0.6299 0.0922 0.108 Uiso 1 1 calc R
H27B H 0.3096 0.5672 0.0083 0.108 Uiso 1 1 calc R
H27C H 0.4015 0.5578 -0.0019 0.108 Uiso 1 1 calc R
C28 C 0.4397(3) 0.5003(3) 0.2181(5) 0.0688(12) Uani 1 1 d .
H28A H 0.4802 0.4866 0.1609 0.103 Uiso 1 1 calc R
H28B H 0.4417 0.4546 0.2843 0.103 Uiso 1 1 calc R
H28C H 0.4480 0.5621 0.2527 0.103 Uiso 1 1 calc R

loop_
_atom_site_aniso_label
_atom_site_aniso_U_11
_atom_site_aniso_U_22
_atom_site_aniso_U_33
_atom_site_aniso_U_23
_atom_site_aniso_U_13
_atom_site_aniso_U_12
Yb1 0.03387(8) 0.03057(8) 0.02923(7) -0.00142(5) 0.00269(5) 0.00338(6)
N1 0.0479(16) 0.0402(16) 0.0406(14) 0.0014(12) -0.0036(12) 0.0060(13)
N2 0.0503(18) 0.0498(19) 0.0461(15) -0.0084(13) 0.0161(13) 0.0022(13)
Si1 0.0670(7) 0.0428(6) 0.0305(4) -0.0019(4) 0.0004(4) 0.0004(5)
C2 0.054(2) 0.0365(18) 0.0293(14) -0.0077(12) -0.0002(13) 0.0010(15)
C1 0.0426(18) 0.0368(18) 0.0377(15) -0.0096(13) -0.0035(13) -0.0029(14)
C9 0.049(2) 0.060(2) 0.054(2) -0.0073(18) -0.0123(17) -0.0003(18)
C8 0.039(2) 0.070(3) 0.081(3) -0.015(2) -0.0070(19) -0.0061(19)
C7 0.056(2) 0.059(3) 0.079(3) -0.007(2) 0.009(2) -0.019(2)
C6 0.054(2) 0.040(2) 0.056(2) -0.0010(16) 0.0039(16) -0.0096(17)
C5 0.0428(18) 0.0316(17) 0.0418(16) -0.0075(13) 0.0031(13) -0.0015(14)
C4 0.0422(18) 0.0316(17) 0.0416(16) -0.0075(13) 0.0029(13) 0.0051(13)
C3 0.0399(17) 0.0372(18) 0.0392(15) -0.0083(13) 0.0076(13) 0.0019(14)
C21 0.047(2) 0.0354(19) 0.057(2) 0.0003(15) -0.0007(15) 0.0092(15)
C22 0.0418(19) 0.046(2) 0.0501(19) 0.0113(16) -0.0019(15) 0.0042(15)
C23 0.080(3) 0.082(3) 0.047(2) -0.013(2) -0.013(2) 0.009(3)
C24 0.056(2) 0.058(3) 0.068(2) 0.004(2) -0.0046(19) -0.009(2)
C10 0.124(4) 0.065(3) 0.052(2) -0.007(2) 0.040(3) -0.011(3)
C11 0.110(4) 0.069(3) 0.050(2) -0.002(2) -0.036(2) 0.012(3)
C13 0.0475(19) 0.0332(17) 0.0368(15) 0.0064(13) 0.0007(13) 0.0006(14)
C12 0.0474(19) 0.0289(17) 0.0396(15) 0.0029(13) 0.0046(13) -0.0061(14)
C20 0.052(2) 0.045(2) 0.0511(19) 0.0000(16) 0.0150(16) -0.0074(17)
C19 0.046(2) 0.053(2) 0.084(3) -0.007(2) 0.0098(19) -0.0165(18)
C18 0.054(2) 0.054(3) 0.072(3) -0.015(2) -0.0072(19) -0.0141(19)
C17 0.066(2) 0.037(2) 0.0508(19) -0.0134(16) 0.0033(17) -0.0081(17)
C16 0.0482(19) 0.0268(16) 0.0431(16) -0.0038(13) 0.0037(14) -0.0027(14)
C15 0.051(2) 0.0302(17) 0.0452(17) -0.0034(14) 0.0048(14) 0.0099(15)
C14 0.0468(19) 0.0366(19) 0.0471(17) 0.0052(14) -0.0071(15) 0.0071(15)
C25 0.051(2) 0.049(2) 0.058(2) -0.0163(17) 0.0095(16) 0.0111(17)
C26 0.052(2) 0.064(3) 0.0473(19) -0.0128(18) 0.0150(16) 0.0000(19)
C27 0.084(3) 0.071(3) 0.063(2) 0.005(2) 0.030(2) -0.007(3)
C28 0.050(2) 0.081(3) 0.076(3) -0.018(2) 0.012(2) -0.011(2)

loop_
_atom_type_symbol
_atom_type_description
_atom_type_scat_dispersion_real
_atom_type_scat_dispersion_imag
_atom_type_scat_source
C C 0.0033 0.0016 'International Tables Vol C Tables 4.2.6.8 and 6.1.1.4'
H H 0.0000 0.0000 'International Tables Vol C Tables 4.2.6.8 and 6.1.1.4'
N N 0.0061 0.0033 'International Tables Vol C Tables 4.2.6.8 and 6.1.1.4'
Si Si 0.0817 0.0704 'International Tables Vol C Tables 4.2.6.8 and 6.1.1.4'
Yb Yb -0.3850 5.5486 'International Tables Vol C Tables 4.2.6.8 and 6.1.1.4'

loop_
_geom_angle_atom_site_label_1
_geom_angle_atom_site_label_2
_geom_angle_atom_site_label_3
_geom_angle
N2 Yb1 N1 104.23(9)
N2 Yb1 C3 147.45(10)
N1 Yb1 C3 81.94(9)
N2 Yb1 C14 82.00(10)
N1 Yb1 C14 147.32(10)
C3 Yb1 C14 110.20(10)
N2 Yb1 C13 112.87(10)
N1 Yb1 C13 129.79(9)
C3 Yb1 C13 84.19(10)
C14 Yb1 C13 30.93(10)
N2 Yb1 C2 129.53(10)
N1 Yb1 C2 113.12(9)
C3 Yb1 C2 31.25(9)
C14 Yb1 C2 84.08(10)
C13 Yb1 C2 66.19(10)
N2 Yb1 C4 122.02(10)
N1 Yb1 C4 68.00(9)
C3 Yb1 C4 30.52(10)
C14 Yb1 C4 135.82(10)
C13 Yb1 C4 114.09(10)
C2 Yb1 C4 51.80(9)
N2 Yb1 C15 68.06(10)
N1 Yb1 C15 122.18(9)
C3 Yb1 C15 135.64(10)
C14 Yb1 C15 30.28(9)
C13 Yb1 C15 51.52(10)
C2 Yb1 C15 113.79(10)
C4 Yb1 C15 165.29(10)
N2 Yb1 C12 118.26(10)
N1 Yb1 C12 101.40(9)
C3 Yb1 C12 90.88(10)
C14 Yb1 C12 50.03(10)
C13 Yb1 C12 30.91(9)
C2 Yb1 C12 86.78(10)
C4 Yb1 C12 119.58(10)
C15 Yb1 C12 50.76(10)
N2 Yb1 C16 90.13(10)
N1 Yb1 C16 98.00(9)
C3 Yb1 C16 121.06(10)
C14 Yb1 C16 49.50(10)
C13 Yb1 C16 51.14(9)
C2 Yb1 C16 115.77(9)
C4 Yb1 C16 146.73(10)
C15 Yb1 C16 30.15(10)
C12 Yb1 C16 30.87(9)
N2 Yb1 C1 101.87(10)
N1 Yb1 C1 117.59(9)
C3 Yb1 C1 49.54(10)
C14 Yb1 C1 91.58(10)
C13 Yb1 C1 87.02(10)
C2 Yb1 C1 30.49(10)
C4 Yb1 C1 50.10(9)
C15 Yb1 C1 120.07(10)
C12 Yb1 C1 113.88(9)
C16 Yb1 C1 137.50(10)
N2 Yb1 C5 98.30(9)
N1 Yb1 C5 89.88(9)
C3 Yb1 C5 49.33(10)
C14 Yb1 C5 121.39(10)
C13 Yb1 C5 115.76(9)
C2 Yb1 C5 51.03(10)
C4 Yb1 C5 29.72(9)
C15 Yb1 C5 146.91(10)
C12 Yb1 C5 136.93(9)
C16 Yb1 C5 166.73(9)
C1 Yb1 C5 30.51(9)
C24 N1 C22 109.9(3)
C24 N1 C23 107.0(3)
C22 N1 C23 108.6(3)
C24 N1 Yb1 114.2(2)
C22 N1 Yb1 105.36(19)
C23 N1 Yb1 111.6(2)
C27 N2 C28 108.0(3)
C27 N2 C26 108.8(3)
C28 N2 C26 110.3(3)
C27 N2 Yb1 111.5(2)
C28 N2 Yb1 111.3(2)
C26 N2 Yb1 106.9(2)
C10 Si1 C2 109.64(19)
C10 Si1 C11 109.5(2)
C2 Si1 C11 112.36(19)
C10 Si1 C13 112.90(18)
C2 Si1 C13 102.70(13)
C11 Si1 C13 109.69(18)
C1 C2 C3 104.3(3)
C1 C2 Si1 129.8(3)
C3 C2 Si1 121.1(2)
C1 C2 Yb1 77.70(16)
C3 C2 Yb1 72.64(16)
Si1 C2 Yb1 95.52(12)
C9 C1 C2 133.0(3)
C9 C1 C5 118.0(3)
C2 C1 C5 109.0(3)
C9 C1 Yb1 121.0(2)
C2 C1 Yb1 71.81(16)
C5 C1 Yb1 75.27(16)
C8 C9 C1 120.0(4)
C8 C9 H9 120.0
C1 C9 H9 120.0
C9 C8 C7 121.3(4)
C9 C8 H8 119.4
C7 C8 H8 119.4
C6 C7 C8 121.6(4)
C6 C7 H7 119.2
C8 C7 H7 119.2
C7 C6 C5 119.1(4)
C7 C6 H6 120.4
C5 C6 H6 120.4
C4 C5 C6 132.3(3)
C4 C5 C1 107.8(3)
C6 C5 C1 119.9(3)
C4 C5 Yb1 72.22(18)
C6 C5 Yb1 119.8(2)
C1 C5 Yb1 74.22(17)
C5 C4 C3 107.1(3)
C5 C4 C21 126.1(3)
C3 C4 C21 126.6(3)
C5 C4 Yb1 78.05(18)
C3 C4 Yb1 72.33(17)
C21 C4 Yb1 111.7(2)
C4 C3 C2 111.8(3)
C4 C3 Yb1 77.15(17)
C2 C3 Yb1 76.11(17)
C4 C3 H3 124.1
C2 C3 H3 124.1
Yb1 C3 H3 114.3
C4 C21 C22 113.0(3)
C4 C21 H21A 109.0
C22 C21 H21A 109.0
C4 C21 H21B 109.0
C22 C21 H21B 109.0
H21A C21 H21B 107.8
N1 C22 C21 113.6(3)
N1 C22 H22A 108.8
C21 C22 H22A 108.8
N1 C22 H22B 108.8
C21 C22 H22B 108.8
H22A C22 H22B 107.7
N1 C23 H23A 109.5
N1 C23 H23B 109.5
H23A C23 H23B 109.5
N1 C23 H23C 109.5
H23A C23 H23C 109.5
H23B C23 H23C 109.5
N1 C24 H24A 109.5
N1 C24 H24B 109.5
H24A C24 H24B 109.5
N1 C24 H24C 109.5
H24A C24 H24C 109.5
H24B C24 H24C 109.5
Si1 C10 H10A 109.5
Si1 C10 H10B 109.5
H10A C10 H10B 109.5
Si1 C10 H10C 109.5
H10A C10 H10C 109.5
H10B C10 H10C 109.5
Si1 C11 H11A 109.5
Si1 C11 H11B 109.5
H11A C11 H11B 109.5
Si1 C11 H11C 109.5
H11A C11 H11C 109.5
H11B C11 H11C 109.5
C14 C13 C12 105.2(3)
C14 C13 Si1 121.4(2)
C12 C13 Si1 128.3(3)
C14 C13 Yb1 73.86(17)
C12 C13 Yb1 76.02(17)
Si1 C13 Yb1 95.59(13)
C20 C12 C13 133.2(3)
C20 C12 C16 118.7(3)
C13 C12 C16 108.1(3)
C20 C12 Yb1 118.4(2)
C13 C12 Yb1 73.07(17)
C16 C12 Yb1 75.60(17)
C19 C20 C12 119.8(3)
C19 C20 H20 120.1
C12 C20 H20 120.1
C20 C19 C18 121.4(4)
C20 C19 H19 119.3
C18 C19 H19 119.3
C17 C18 C19 121.3(3)
C17 C18 H18 119.3
C19 C18 H18 119.3
C18 C17 C16 119.4(3)
C18 C17 H17 120.3
C16 C17 H17 120.3
C15 C16 C17 132.7(3)
C15 C16 C12 108.0(3)
C17 C16 C12 119.3(3)
C15 C16 Yb1 73.22(18)
C17 C16 Yb1 118.7(2)
C12 C16 Yb1 73.53(17)
C14 C15 C16 106.9(3)
C14 C15 C25 126.8(3)
C16 C15 C25 126.1(3)
C14 C15 Yb1 73.31(18)
C16 C15 Yb1 76.63(18)
C25 C15 Yb1 111.7(2)
C15 C14 C13 111.7(3)
C15 C14 Yb1 76.42(18)
C13 C14 Yb1 75.22(18)
C15 C14 H14 124.1
C13 C14 H14 124.1
Yb1 C14 H14 115.9
C15 C25 C26 113.0(3)
C15 C25 H25A 109.0
C26 C25 H25A 109.0
C15 C25 H25B 109.0
C26 C25 H25B 109.0
H25A C25 H25B 107.8
N2 C26 C25 114.3(3)
N2 C26 H26A 108.7
C25 C26 H26A 108.7
N2 C26 H26B 108.7
C25 C26 H26B 108.7
H26A C26 H26B 107.6
N2 C27 H27A 109.5
N2 C27 H27B 109.5
H27A C27 H27B 109.5
N2 C27 H27C 109.5
H27A C27 H27C 109.5
H27B C27 H27C 109.5
N2 C28 H28A 109.5
N2 C28 H28B 109.5
H28A C28 H28B 109.5
N2 C28 H28C 109.5
H28A C28 H28C 109.5
H28B C28 H28C 109.5

loop_
_geom_bond_atom_site_label_1
_geom_bond_atom_site_label_2
_geom_bond_distance
Yb1 N2 2.580(3)
Yb1 N1 2.600(3)
Yb1 C3 2.633(3)
Yb1 C14 2.658(3)
Yb1 C13 2.675(3)
Yb1 C2 2.678(3)
Yb1 C4 2.694(3)
Yb1 C15 2.697(3)
Yb1 C12 2.714(3)
Yb1 C16 2.741(3)
Yb1 C1 2.754(3)
Yb1 C5 2.768(3)
N1 C24 1.470(5)
N1 C22 1.480(4)
N1 C23 1.482(4)
N2 C27 1.463(5)
N2 C28 1.469(5)
N2 C26 1.479(5)
Si1 C10 1.868(5)
Si1 C2 1.871(3)
Si1 C11 1.868(4)
Si1 C13 1.872(3)
C2 C1 1.430(5)
C2 C3 1.431(4)
C1 C9 1.418(5)
C1 C5 1.453(4)
C9 C8 1.372(5)
C9 H9 0.9300
C8 C7 1.397(6)
C8 H8 0.9300
C7 C6 1.367(5)
C7 H7 0.9300
C6 C5 1.415(5)
C6 H6 0.9300
C5 C4 1.403(4)
C4 C3 1.403(4)
C4 C21 1.496(4)
C3 H3 0.9300
C21 C22 1.522(5)
C21 H21A 0.9700
C21 H21B 0.9700
C22 H22A 0.9700
C22 H22B 0.9700
C23 H23A 0.9600
C23 H23B 0.9600
C23 H23C 0.9600
C24 H24A 0.9600
C24 H24B 0.9600
C24 H24C 0.9600
C10 H10A 0.9600
C10 H10B 0.9600
C10 H10C 0.9600
C11 H11A 0.9600
C11 H11B 0.9600
C11 H11C 0.9600
C13 C14 1.422(5)
C13 C12 1.437(4)
C12 C20 1.399(5)
C12 C16 1.452(4)
C20 C19 1.368(5)
C20 H20 0.9300
C19 C18 1.404(5)
C19 H19 0.9300
C18 C17 1.351(5)
C18 H18 0.9300
C17 C16 1.416(4)
C17 H17 0.9300
C16 C15 1.415(5)
C15 C14 1.399(4)
C15 C25 1.508(4)
C14 H14 0.9300
C25 C26 1.519(5)
C25 H25A 0.9700
C25 H25B 0.9700
C26 H26A 0.9700
C26 H26B 0.9700
C27 H27A 0.9600
C27 H27B 0.9600
C27 H27C 0.9600
C28 H28A 0.9600
C28 H28B 0.9600
C28 H28C 0.9600
